data_7036857
loop_
_publ_author_name
'Kroll, Nicole'
'Theilacker, Kolja'
'Schoknecht, Marc'
'Baabe, Dirk'
'Wiedemann, Dennis'
'Kaupp, Martin'
'Grohmann, Andreas'
'H\"orner, Gerald'

_publ_section_title
;
 Controlled ligand distortion and its consequences for structure,
 symmetry, conformation and spin-state preferences of iron(ii) complexes.
;
_journal_issue 44
_journal_name_full 'Dalton transactions (Cambridge, England : 2003)'
_journal_page_first 19232
_journal_page_last 19247
_journal_paper_doi 10.1039/c5dt02502h
_journal_volume 44
_journal_year 2015
_chemical_absolute_configuration ad
_chemical_formula_iupac '[Ni (C23 H29 N5) (H2 O)] (Cl O4)2'
_chemical_formula_moiety 'C23 H31 N5 Ni O 2+, 2(Cl O4 1-)'
_chemical_formula_sum 'C23 H31 Cl2 N5 Ni O9'
_chemical_formula_weight 651.14
_chemical_name_systematic
;
aqua[N^1^,N^3^,2-trimethyl-2-(pyridin-2-yl)-N^1^,N^3^-bis(pyridin-
        2-ylmethyl)propane-1,3-diamine]nickel(II) perchlorate
;
_space_group_crystal_system orthorhombic
_space_group_IT_number 33
_space_group_name_H-M_alt 'P n a 21'
_symmetry_space_group_name_Hall 'P 2c -2n'
_symmetry_space_group_name_H-M 'P n a 21'
_atom_sites_solution_hydrogens difmap
_atom_sites_solution_primary iterative
_atom_sites_solution_secondary difmap
_audit_creation_date 2014-06-17
_audit_creation_method 'WinGX routine CIF_UPDATE'
_audit_update_record
;
2014-06-17 deposited with the CCDC.
2015-10-08 downloaded from the CCDC.
;
_cell_angle_alpha 90
_cell_angle_beta 90
_cell_angle_gamma 90
_cell_formula_units_Z 4
_cell_length_a 16.5101(6)
_cell_length_b 13.5280(4)
_cell_length_c 12.2737(4)
_cell_measurement_reflns_used 4380
_cell_measurement_temperature 150.00(10)
_cell_measurement_theta_max 32.132
_cell_measurement_theta_min 3.685
_cell_volume 2741.31(16)
_computing_cell_refinement
;
        CrysAlisPro, Agilent Technologies,
        Version 1.171.36.24 (release 03-12-2012 CrysAlis171 .NET)
        (compiled Dec  3 2012,18:21:49)
;
_computing_data_collection
;
        CrysAlisPro, Agilent Technologies,
        Version 1.171.36.24 (release 03-12-2012 CrysAlis171 .NET)
        (compiled Dec  3 2012,18:21:49)
;
_computing_data_reduction
;
        CrysAlisPro, Agilent Technologies,
        Version 1.171.36.24 (release 03-12-2012 CrysAlis171 .NET)
        (compiled Dec  3 2012,18:21:49)
;
_computing_molecular_graphics 'Ortep-3 for Windows (Farrugia, 1997)'
_computing_publication_material 'WinGX (Farrugia, 1999)'
_computing_structure_refinement 'SHELXL-97 (Sheldrick, 2008)'
_computing_structure_solution 'SUPERFLIP (Palatinus, 2007)'
_diffrn_ambient_environment N~2~
_diffrn_ambient_temperature 150.00(10)
_diffrn_detector 'CCD plate'
_diffrn_detector_area_resol_mean 16.3031
_diffrn_detector_type 'Agilent Sapphire3'
_diffrn_measured_fraction_theta_full 0.996
_diffrn_measured_fraction_theta_max 0.996
_diffrn_measurement_device '\k-geometry diffractometer'
_diffrn_measurement_device_type 'Agilent Xcalibur'
_diffrn_measurement_method '\w scans'
_diffrn_measurement_specimen_support 'glass capillary'
_diffrn_radiation_monochromator graphite
_diffrn_radiation_probe x-ray
_diffrn_radiation_type 'Mo K\a'
_diffrn_radiation_wavelength 0.71073
_diffrn_reflns_av_R_equivalents 0.0309
_diffrn_reflns_av_unetI/netI 0.0376
_diffrn_reflns_limit_h_max 20
_diffrn_reflns_limit_h_min -14
_diffrn_reflns_limit_k_max 16
_diffrn_reflns_limit_k_min -14
_diffrn_reflns_limit_l_max 10
_diffrn_reflns_limit_l_min -15
_diffrn_reflns_number 11982
_diffrn_reflns_theta_full 26
_diffrn_reflns_theta_max 26
_diffrn_reflns_theta_min 3.65
_diffrn_source 'fine-focus sealed tube'
_diffrn_source_type 'Agilent Enhance'
_diffrn_standards_number 0
_exptl_absorpt_coefficient_mu 0.963
_exptl_absorpt_correction_T_max 1.00000
_exptl_absorpt_correction_T_min 0.81018
_exptl_absorpt_correction_type multi-scan
_exptl_absorpt_process_details
;
        CrysAlisPro, Agilent Technologies,
        Version 1.171.36.24 (release 03-12-2012 CrysAlis171 .NET)
        (compiled Dec  3 2012,18:21:49)
        Empirical absorption correction using spherical harmonics,
 implemented in SCALE3 ABSPACK scaling algorithm.
;
_exptl_crystal_colour 'clear light violet'
_exptl_crystal_density_diffrn 1.578
_exptl_crystal_density_method 'not measured'
_exptl_crystal_description needle
_exptl_crystal_F_000 1352
_exptl_crystal_recrystallization_method 'precipitation: wet methanol, diethyl ether, vapour diffusion, r.t., 4 d'
_exptl_crystal_size_max 0.438
_exptl_crystal_size_mid 0.106
_exptl_crystal_size_min 0.066
_refine_diff_density_max 0.305
_refine_diff_density_min -0.332
_refine_diff_density_rms 0.053
_refine_ls_abs_structure_details 'Flack H D (1983), Acta Cryst. A39, 876-881'
_refine_ls_abs_structure_Flack 0.005(12)
_refine_ls_extinction_method none
_refine_ls_goodness_of_fit_ref 1.057
_refine_ls_hydrogen_treatment heteroxyz
_refine_ls_matrix_type full
_refine_ls_number_parameters 399
_refine_ls_number_reflns 4759
_refine_ls_number_restraints 59
_refine_ls_restrained_S_all 1.089
_refine_ls_R_factor_all 0.0356
_refine_ls_R_factor_gt 0.0333
_refine_ls_shift/su_max 0.001
_refine_ls_shift/su_mean 0
_refine_ls_structure_factor_coef Fsqd
_refine_ls_weighting_details 'calc w=1/[\s^2^(Fo^2^)+(0.0393P)^2^+0.3523P] where P=(Fo^2^+2Fc^2^)/3'
_refine_ls_weighting_scheme calc
_refine_ls_wR_factor_gt 0.0742
_refine_ls_wR_factor_ref 0.0754
_reflns_Friedel_coverage 0.75
_reflns_number_gt 4548
_reflns_number_total 4759
_reflns_threshold_expression I>2\s(I)
_cod_data_source_file c5dt02502h2.cif
_cod_data_source_block mer-nil2
_cod_depositor_comments 'Adding full bibliography for 7036852--7036857.cif.'
_cod_database_code 7036857
_restr_special_details
;
 Equal-distance classes 1 and 2 were refined using a single free variable
 (d~2~ = 1.633 * d~1~) to make the O atoms fit a regular tetrahedron around Cl2.
;

loop_
_space_group_symop_operation_xyz
'x, y, z'
'-x, -y, z+1/2'
'x+1/2, -y+1/2, z'
'-x+1/2, y+1/2, z+1/2'

loop_
_atom_site_label
_atom_site_type_symbol
_atom_site_fract_x
_atom_site_fract_y
_atom_site_fract_z
_atom_site_U_iso_or_equiv
_atom_site_adp_type
_atom_site_occupancy
_atom_site_symmetry_multiplicity
_atom_site_calc_flag
_atom_site_refinement_flags
_atom_site_disorder_assembly
_atom_site_disorder_group
C11 C 0.3573(2) 0.5839(2) 0.5135(3) 0.0243(7) Uani 1 1 d . . .
H11 H 0.397 0.5341 0.5248 0.029 Uiso 1 1 calc R . .
C12 C 0.3825(2) 0.6819(2) 0.5070(3) 0.0281(8) Uani 1 1 d . . .
H12 H 0.438 0.6992 0.5147 0.034 Uiso 1 1 calc R . .
C13 C 0.3242(2) 0.7533(2) 0.4888(3) 0.0311(8) Uani 1 1 d . . .
H13 H 0.339 0.8211 0.4853 0.037 Uiso 1 1 calc R . .
C14 C 0.2444(2) 0.7258(2) 0.4758(3) 0.0270(8) Uani 1 1 d . . .
H14 H 0.2043 0.7744 0.461 0.032 Uiso 1 1 calc R . .
C15 C 0.22267(19) 0.6264(2) 0.4844(3) 0.0194(6) Uani 1 1 d . . .
C16 C 0.13516(19) 0.5895(2) 0.4776(3) 0.0191(7) Uani 1 1 d . . .
C17 C 0.0778(2) 0.6690(2) 0.4335(3) 0.0249(7) Uani 1 1 d . . .
H17A H 0.0818 0.7284 0.4789 0.037 Uiso 1 1 calc R . .
H17B H 0.0221 0.6442 0.4351 0.037 Uiso 1 1 calc R . .
H17C H 0.0928 0.6852 0.3584 0.037 Uiso 1 1 calc R . .
C21 C 0.2119(2) 0.2179(2) 0.6786(3) 0.0219(7) Uani 1 1 d . . .
H21 H 0.261 0.2297 0.7169 0.026 Uiso 1 1 calc R . .
C22 C 0.1672(2) 0.1349(2) 0.7046(3) 0.0263(7) Uani 1 1 d . . .
H22 H 0.1846 0.0914 0.7608 0.032 Uiso 1 1 calc R . .
C23 C 0.0970(2) 0.1164(2) 0.6478(3) 0.0283(8) Uani 1 1 d . . .
H23 H 0.0653 0.0596 0.6638 0.034 Uiso 1 1 calc R . .
C24 C 0.07297(18) 0.1815(2) 0.5668(3) 0.0264(7) Uani 1 1 d . . .
H24 H 0.0251 0.1695 0.5259 0.032 Uiso 1 1 calc R . .
C25 C 0.11977(19) 0.26417(19) 0.5464(3) 0.0208(7) Uani 1 1 d . . .
C26 C 0.09243(18) 0.3424(2) 0.4685(3) 0.0196(7) Uani 1 1 d . . .
H26A H 0.0519 0.3851 0.5047 0.023 Uiso 1 1 calc R . .
H26B H 0.066 0.3107 0.4051 0.023 Uiso 1 1 calc R . .
C28 C 0.1301(2) 0.5035(2) 0.3944(3) 0.0197(6) Uani 1 1 d . . .
H28A H 0.0726 0.4953 0.3733 0.024 Uiso 1 1 calc R . .
H28B H 0.1601 0.5235 0.3281 0.024 Uiso 1 1 calc R . .
C29 C 0.1987(2) 0.3546(2) 0.3344(3) 0.0229(7) Uani 1 1 d . . .
H29A H 0.2155 0.2877 0.3552 0.034 Uiso 1 1 calc R . .
H29B H 0.2461 0.3923 0.31 0.034 Uiso 1 1 calc R . .
H29C H 0.1591 0.3508 0.2751 0.034 Uiso 1 1 calc R . .
C31 C 0.37970(18) 0.3853(2) 0.7274(3) 0.0210(7) Uani 1 1 d . . .
H31 H 0.4002 0.3376 0.6777 0.025 Uiso 1 1 calc R . .
C32 C 0.4211(2) 0.4022(2) 0.8231(3) 0.0245(8) Uani 1 1 d . . .
H32 H 0.4699 0.3678 0.8383 0.029 Uiso 1 1 calc R . .
C33 C 0.3905(2) 0.4698(2) 0.8963(3) 0.0279(8) Uani 1 1 d . . .
H33 H 0.417 0.4812 0.9639 0.033 Uiso 1 1 calc R . .
C34 C 0.3205(2) 0.5207(2) 0.8699(3) 0.0240(7) Uani 1 1 d . . .
H34 H 0.2984 0.5679 0.919 0.029 Uiso 1 1 calc R . .
C35 C 0.28307(19) 0.5023(2) 0.7712(3) 0.0192(6) Uani 1 1 d . . .
C36 C 0.21071(19) 0.5620(2) 0.7327(3) 0.0198(7) Uani 1 1 d . . .
H36A H 0.1794 0.5855 0.7964 0.024 Uiso 1 1 calc R . .
H36B H 0.2297 0.6206 0.6916 0.024 Uiso 1 1 calc R . .
C38 C 0.10413(19) 0.5651(2) 0.5930(2) 0.0180(7) Uani 1 1 d . . .
H38A H 0.0958 0.628 0.6326 0.022 Uiso 1 1 calc R . .
H38B H 0.0506 0.5327 0.5861 0.022 Uiso 1 1 calc R . .
C39 C 0.10641(19) 0.4403(2) 0.7357(3) 0.0230(7) Uani 1 1 d . . .
H39A H 0.0728 0.4843 0.7801 0.035 Uiso 1 1 calc R . .
H39B H 0.1413 0.4007 0.7833 0.035 Uiso 1 1 calc R . .
H39C H 0.0715 0.3964 0.6929 0.035 Uiso 1 1 calc R . .
N10 N 0.27941(15) 0.55655(18) 0.5046(2) 0.0179(5) Uani 1 1 d . . .
N20 N 0.18917(15) 0.28244(17) 0.6015(2) 0.0182(5) Uani 1 1 d . . .
N27 N 0.16149(16) 0.40470(16) 0.4296(2) 0.0180(5) Uani 1 1 d . . .
N30 N 0.31118(15) 0.43423(16) 0.7020(2) 0.0174(5) Uani 1 1 d . . .
N37 N 0.15734(15) 0.50010(17) 0.6612(2) 0.0175(5) Uani 1 1 d . . .
O1 O 0.34160(14) 0.34580(15) 0.49175(19) 0.0218(5) Uani 1 1 d D . .
H1A H 0.341(2) 0.2844(13) 0.487(3) 0.026 Uiso 1 1 d D . .
H1B H 0.363(2) 0.365(2) 0.434(2) 0.026 Uiso 1 1 d D . .
Ni1 Ni 0.241351(19) 0.41776(2) 0.56223(4) 0.01477(9) Uani 1 1 d . . .
O2 O 0.91876(17) 0.3729(2) 0.6365(2) 0.0453(7) Uani 1 1 d . . .
O3 O 0.92368(15) 0.48770(18) 0.4921(2) 0.0364(6) Uani 1 1 d . . .
O4 O 0.81484(17) 0.49020(19) 0.6141(2) 0.0433(7) Uani 1 1 d . . .
O5 O 0.82747(15) 0.35922(15) 0.4908(2) 0.0303(6) Uani 1 1 d . . .
Cl1 Cl 0.87137(4) 0.42826(5) 0.55936(8) 0.02260(15) Uani 1 1 d . . .
Cl2 Cl 0.04940(6) 0.84384(6) 0.74174(8) 0.0357(2) Uani 1 1 d D . .
O6 O 0.0776(2) 0.92208(16) 0.8130(2) 0.0408(7) Uani 1 1 d D A .
O7A O 0.0799(4) 0.7535(3) 0.7820(4) 0.067(2) Uani 0.716(8) 1 d PDU A 1
O8A O 0.0615(4) 0.8633(4) 0.6343(4) 0.0514(16) Uani 0.716(8) 1 d PDU A 1
O9A O -0.0403(3) 0.8348(5) 0.7601(4) 0.0647(17) Uani 0.716(8) 1 d PDU A 1
O7B O 0.1285(7) 0.7972(11) 0.7015(14) 0.084(5) Uani 0.284(8) 1 d PDU A 2
O8B O 0.0193(10) 0.8971(9) 0.6452(12) 0.060(4) Uani 0.284(8) 1 d PDU A 2
O9B O 0.0034(11) 0.7739(11) 0.7722(13) 0.086(5) Uani 0.284(8) 1 d PDU A 2

loop_
_atom_site_aniso_label
_atom_site_aniso_U_11
_atom_site_aniso_U_22
_atom_site_aniso_U_33
_atom_site_aniso_U_23
_atom_site_aniso_U_13
_atom_site_aniso_U_12
C11 0.0237(17) 0.0297(17) 0.0194(17) 0.0023(13) -0.0020(13) -0.0022(13)
C12 0.0257(17) 0.0350(18) 0.0236(19) 0.0038(15) -0.0022(14) -0.0106(14)
C13 0.040(2) 0.0214(16) 0.032(2) 0.0038(14) -0.0055(17) -0.0085(15)
C14 0.035(2) 0.0201(16) 0.026(2) 0.0037(14) -0.0001(15) 0.0001(13)
C15 0.0244(16) 0.0208(15) 0.0131(16) -0.0023(13) -0.0012(13) 0.0008(12)
C16 0.0228(16) 0.0197(15) 0.0148(17) 0.0017(12) -0.0040(13) 0.0028(12)
C17 0.0276(18) 0.0235(16) 0.024(2) -0.0006(14) -0.0084(14) 0.0048(13)
C21 0.0244(17) 0.0231(15) 0.0181(17) 0.0010(13) 0.0012(13) 0.0040(13)
C22 0.0311(18) 0.0218(15) 0.0261(19) 0.0075(13) 0.0092(15) 0.0070(14)
C23 0.035(2) 0.0204(16) 0.029(2) 0.0012(14) 0.0103(16) -0.0043(14)
C24 0.0282(16) 0.0249(14) 0.0260(19) -0.0034(17) 0.0052(18) -0.0026(12)
C25 0.0251(15) 0.0175(13) 0.0197(19) -0.0020(14) 0.0043(14) -0.0014(11)
C26 0.0193(16) 0.0190(14) 0.0204(18) -0.0011(13) -0.0041(13) -0.0039(12)
C28 0.0258(17) 0.0193(14) 0.0141(16) 0.0029(12) -0.0035(13) -0.0020(13)
C29 0.0301(18) 0.0232(15) 0.0153(16) -0.0032(13) 0.0020(14) 0.0053(13)
C31 0.0215(16) 0.0189(14) 0.0228(18) 0.0041(13) 0.0013(14) -0.0008(12)
C32 0.0215(17) 0.0252(16) 0.027(2) 0.0070(15) -0.0060(15) -0.0014(14)
C33 0.0277(19) 0.0354(18) 0.0206(19) 0.0016(15) -0.0097(14) -0.0042(15)
C34 0.0264(18) 0.0277(16) 0.0180(18) -0.0043(14) -0.0051(14) -0.0002(13)
C35 0.0201(16) 0.0190(15) 0.0184(17) 0.0000(12) 0.0007(13) -0.0012(12)
C36 0.0216(16) 0.0212(15) 0.0167(17) -0.0058(12) -0.0015(13) 0.0002(12)
C38 0.0208(16) 0.0207(15) 0.0124(17) -0.0048(11) -0.0023(12) 0.0055(12)
C39 0.0218(17) 0.0318(17) 0.0155(17) 0.0024(14) 0.0033(13) 0.0012(13)
N10 0.0204(13) 0.0194(12) 0.0139(14) 0.0005(10) 0.0006(11) 0.0001(10)
N20 0.0195(13) 0.0192(12) 0.0158(13) 0.0021(10) 0.0026(10) 0.0022(10)
N27 0.0223(14) 0.0171(12) 0.0146(14) 0.0000(10) -0.0009(11) -0.0009(10)
N30 0.0201(13) 0.0175(12) 0.0146(14) 0.0017(10) -0.0005(11) 0.0005(10)
N37 0.0183(13) 0.0195(13) 0.0147(14) -0.0007(10) -0.0007(10) 0.0011(10)
O1 0.0269(12) 0.0179(10) 0.0205(13) -0.0008(9) 0.0054(10) 0.0028(9)
Ni1 0.01646(17) 0.01530(16) 0.01255(18) -0.00001(18) 0.0006(2) 0.00127(13)
O2 0.0440(16) 0.0570(17) 0.0348(17) 0.0191(14) -0.0153(13) -0.0059(13)
O3 0.0277(13) 0.0438(15) 0.0377(16) 0.0109(12) 0.0023(12) -0.0091(11)
O4 0.0434(16) 0.0429(15) 0.0437(17) -0.0177(12) 0.0110(13) -0.0002(12)
O5 0.0420(14) 0.0240(11) 0.0250(14) -0.0007(10) -0.0112(12) -0.0023(10)
Cl1 0.0230(3) 0.0268(3) 0.0179(3) 0.0010(4) -0.0012(4) -0.0040(3)
Cl2 0.0534(6) 0.0248(4) 0.0289(5) -0.0031(4) -0.0177(4) 0.0024(4)
O6 0.065(2) 0.0244(12) 0.0331(17) -0.0044(11) -0.0175(16) 0.0027(13)
O7A 0.117(5) 0.028(2) 0.055(3) -0.016(2) -0.041(3) 0.016(2)
O8A 0.069(4) 0.063(3) 0.022(2) -0.005(2) 0.007(2) -0.028(3)
O9A 0.044(3) 0.088(4) 0.062(3) -0.015(3) 0.003(2) -0.018(3)
O7B 0.062(7) 0.080(8) 0.111(10) -0.067(7) -0.016(6) 0.011(6)
O8B 0.078(8) 0.040(6) 0.062(7) 0.002(5) -0.042(6) -0.011(6)
O9B 0.104(10) 0.061(7) 0.092(9) 0.021(6) 0.021(7) -0.046(7)

loop_
_atom_type_symbol
_atom_type_description
_atom_type_scat_dispersion_real
_atom_type_scat_dispersion_imag
_atom_type_scat_source
C C 0.0033 0.0016 'International Tables Vol C Tables 4.2.6.8 and 6.1.1.4'
H H 0 0 'International Tables Vol C Tables 4.2.6.8 and 6.1.1.4'
N N 0.0061 0.0033 'International Tables Vol C Tables 4.2.6.8 and 6.1.1.4'
O O 0.0106 0.006 'International Tables Vol C Tables 4.2.6.8 and 6.1.1.4'
Cl Cl 0.1484 0.1585 'International Tables Vol C Tables 4.2.6.8 and 6.1.1.4'
Ni Ni 0.3393 1.1124 'International Tables Vol C Tables 4.2.6.8 and 6.1.1.4'

loop_
_geom_angle_atom_site_label_1
_geom_angle_atom_site_label_2
_geom_angle_atom_site_label_3
_geom_angle
N10 C11 C12 123.0(3)
C13 C12 C11 117.8(3)
C14 C13 C12 119.8(3)
C13 C14 C15 119.8(3)
N10 C15 C14 120.6(3)
N10 C15 C16 115.9(2)
C14 C15 C16 123.5(3)
C15 C16 C17 112.0(3)
C15 C16 C38 109.5(3)
C17 C16 C38 105.6(3)
C15 C16 C28 109.4(3)
C17 C16 C28 105.1(3)
C38 C16 C28 115.2(2)
N20 C21 C22 122.9(3)
C23 C22 C21 118.7(3)
C22 C23 C24 119.3(3)
C25 C24 C23 119.0(3)
N20 C25 C24 122.0(3)
N20 C25 C26 116.5(2)
C24 C25 C26 121.3(3)
C25 C26 N27 111.9(2)
N27 C28 C16 117.4(3)
N30 C31 C32 122.1(3)
C31 C32 C33 119.0(3)
C32 C33 C34 118.9(3)
C33 C34 C35 119.3(3)
N30 C35 C34 121.7(3)
N30 C35 C36 116.3(3)
C34 C35 C36 121.9(3)
N37 C36 C35 110.3(2)
N37 C38 C16 116.4(2)
C11 N10 C15 119.0(3)
C11 N10 Ni1 120.3(2)
C15 N10 Ni1 118.6(2)
C21 N20 C25 118.1(3)
C21 N20 Ni1 128.4(2)
C25 N20 Ni1 113.3(2)
C29 N27 C26 108.0(2)
C29 N27 C28 108.9(2)
C26 N27 C28 109.3(2)
C29 N27 Ni1 112.9(2)
C26 N27 Ni1 106.17(18)
C28 N27 Ni1 111.47(17)
C35 N30 C31 118.9(3)
C35 N30 Ni1 113.9(2)
C31 N30 Ni1 127.1(2)
C39 N37 C36 106.1(3)
C39 N37 C38 109.4(2)
C36 N37 C38 110.1(2)
C39 N37 Ni1 115.53(17)
C36 N37 Ni1 103.91(17)
C38 N37 Ni1 111.47(18)
N30 Ni1 N20 97.62(10)
N30 Ni1 N10 90.94(10)
N20 Ni1 N10 171.03(10)
N30 Ni1 N27 174.75(10)
N20 Ni1 N27 81.13(10)
N10 Ni1 N27 90.11(10)
N30 Ni1 O1 87.29(10)
N20 Ni1 O1 90.80(9)
N10 Ni1 O1 92.27(9)
N27 Ni1 O1 97.82(10)
N30 Ni1 N37 80.58(10)
N20 Ni1 N37 93.30(9)
N10 Ni1 N37 85.44(9)
N27 Ni1 N37 94.38(10)
O1 Ni1 N37 167.60(10)
O4 Cl1 O2 110.65(19)
O4 Cl1 O3 109.59(16)
O2 Cl1 O3 109.97(16)
O4 Cl1 O5 108.99(15)
O2 Cl1 O5 108.56(15)
O3 Cl1 O5 109.05(17)
O8A Cl2 O7A 117.1(4)
O9B Cl2 O6 123.9(8)
O8A Cl2 O6 113.3(2)
O7A Cl2 O6 107.8(2)
O9B Cl2 O8B 113.6(10)
O6 Cl2 O8B 103.7(5)
O7A Cl2 O9A 103.2(4)
O6 Cl2 O9A 106.6(3)
O9B Cl2 O7B 107.3(10)
O6 Cl2 O7B 102.8(4)
O8B Cl2 O7B 103.3(10)

loop_
_geom_bond_atom_site_label_1
_geom_bond_atom_site_label_2
_geom_bond_distance
C11 N10 1.343(4)
C11 C12 1.392(4)
C12 C13 1.383(5)
C13 C14 1.378(5)
C14 C15 1.396(4)
C15 N10 1.353(4)
C15 C16 1.531(4)
C16 C17 1.531(4)
C16 C38 1.542(5)
C16 C28 1.551(4)
C21 N20 1.341(4)
C21 C22 1.381(4)
C22 C23 1.376(5)
C23 C24 1.386(5)
C24 C25 1.382(4)
C25 N20 1.354(4)
C25 C26 1.495(4)
C26 N27 1.496(4)
C28 N27 1.498(4)
C29 N27 1.484(4)
C31 N30 1.347(4)
C31 C32 1.378(5)
C32 C33 1.378(5)
C33 C34 1.384(5)
C34 C35 1.383(4)
C35 N30 1.336(4)
C35 C36 1.518(4)
C36 N37 1.499(4)
C38 N37 1.498(4)
C39 N37 1.482(4)
N10 Ni1 2.103(2)
N20 Ni1 2.080(2)
N27 Ni1 2.102(3)
N30 Ni1 2.079(3)
N37 Ni1 2.154(3)
O1 Ni1 2.106(2)
O2 Cl1 1.438(3)
O3 Cl1 1.440(3)
O4 Cl1 1.423(3)
O5 Cl1 1.451(2)
Cl2 O9B 1.269(10)
Cl2 O8A 1.359(5)
Cl2 O7A 1.412(4)
Cl2 O6 1.450(3)
Cl2 O8B 1.473(11)
Cl2 O9A 1.502(5)
Cl2 O7B 1.531(11)

loop_
_geom_hbond_atom_site_label_D
_geom_hbond_atom_site_label_H
_geom_hbond_atom_site_label_A
_geom_hbond_distance_DH
_geom_hbond_distance_HA
_geom_hbond_distance_DA
_geom_hbond_angle_DHA
_geom_hbond_site_symmetry_A
O1 H1A O5 0.832(18) 1.957(18) 2.783(3) 172(3) 3_455
O1 H1B O6 0.832(19) 1.942(19) 2.767(4) 171(4) 4_544

loop_
_geom_torsion_atom_site_label_1
_geom_torsion_atom_site_label_2
_geom_torsion_atom_site_label_3
_geom_torsion_atom_site_label_4
_geom_torsion
N10 C11 C12 C13 -1.0(5)
C11 C12 C13 C14 -1.2(5)
C12 C13 C14 C15 2.0(6)
C13 C14 C15 N10 -0.5(5)
C13 C14 C15 C16 176.4(3)
N10 C15 C16 C17 -169.1(3)
C14 C15 C16 C17 13.8(5)
N10 C15 C16 C38 74.1(3)
C14 C15 C16 C38 -103.0(4)
N10 C15 C16 C28 -53.1(4)
C14 C15 C16 C28 129.8(3)
N20 C21 C22 C23 1.3(5)
C21 C22 C23 C24 -0.4(5)
C22 C23 C24 C25 -0.9(5)
C23 C24 C25 N20 1.3(5)
C23 C24 C25 C26 -173.4(3)
N20 C25 C26 N27 24.7(4)
C24 C25 C26 N27 -160.2(3)
C15 C16 C28 N27 75.8(3)
C17 C16 C28 N27 -163.8(3)
C38 C16 C28 N27 -48.0(4)
N30 C31 C32 C33 1.4(5)
C31 C32 C33 C34 -2.0(5)
C32 C33 C34 C35 0.3(5)
C33 C34 C35 N30 2.2(5)
C33 C34 C35 C36 -174.3(3)
N30 C35 C36 N37 32.8(4)
C34 C35 C36 N37 -150.5(3)
C15 C16 C38 N37 -50.2(3)
C17 C16 C38 N37 -170.9(2)
C28 C16 C38 N37 73.5(3)
C12 C11 N10 C15 2.4(5)
C12 C11 N10 Ni1 -161.0(3)
C14 C15 N10 C11 -1.6(5)
C16 C15 N10 C11 -178.8(3)
C14 C15 N10 Ni1 162.1(3)
C16 C15 N10 Ni1 -15.1(3)
C22 C21 N20 C25 -0.9(5)
C22 C21 N20 Ni1 173.0(2)
C24 C25 N20 C21 -0.5(5)
C26 C25 N20 C21 174.5(3)
C24 C25 N20 Ni1 -175.2(3)
C26 C25 N20 Ni1 -0.2(3)
C25 C26 N27 C29 86.1(3)
C25 C26 N27 C28 -155.5(3)
C25 C26 N27 Ni1 -35.2(3)
C16 C28 N27 C29 -145.2(3)
C16 C28 N27 C26 97.0(3)
C16 C28 N27 Ni1 -20.1(3)
C34 C35 N30 C31 -2.8(4)
C36 C35 N30 C31 173.9(3)
C34 C35 N30 Ni1 177.9(2)
C36 C35 N30 Ni1 -5.4(3)
C32 C31 N30 C35 0.9(4)
C32 C31 N30 Ni1 -179.8(2)
C35 C36 N37 C39 81.5(3)
C35 C36 N37 C38 -160.2(2)
C35 C36 N37 Ni1 -40.7(3)
C16 C38 N37 C39 -149.0(3)
C16 C38 N37 C36 94.7(3)
C16 C38 N37 Ni1 -20.0(3)
C35 N30 Ni1 N20 -106.8(2)
C31 N30 Ni1 N20 74.0(3)
C35 N30 Ni1 N10 70.5(2)
C31 N30 Ni1 N10 -108.7(2)
C35 N30 Ni1 O1 162.8(2)
C31 N30 Ni1 O1 -16.5(2)
C35 N30 Ni1 N37 -14.7(2)
C31 N30 Ni1 N37 166.1(3)
C21 N20 Ni1 N30 -15.2(3)
C25 N20 Ni1 N30 158.9(2)
C21 N20 Ni1 N27 169.9(3)
C25 N20 Ni1 N27 -16.0(2)
C21 N20 Ni1 O1 72.1(3)
C25 N20 Ni1 O1 -113.7(2)
C21 N20 Ni1 N37 -96.2(3)
C25 N20 Ni1 N37 78.0(2)
C11 N10 Ni1 N30 42.5(3)
C15 N10 Ni1 N30 -121.0(2)
C11 N10 Ni1 N27 -142.7(3)
C15 N10 Ni1 N27 53.9(2)
C11 N10 Ni1 O1 -44.8(3)
C15 N10 Ni1 O1 151.7(2)
C11 N10 Ni1 N37 123.0(3)
C15 N10 Ni1 N37 -40.5(2)
C29 N27 Ni1 N20 -90.8(2)
C26 N27 Ni1 N20 27.37(17)
C28 N27 Ni1 N20 146.3(2)
C29 N27 Ni1 N10 91.14(19)
C26 N27 Ni1 N10 -150.73(18)
C28 N27 Ni1 N10 -31.8(2)
C29 N27 Ni1 O1 -1.17(19)
C26 N27 Ni1 O1 116.96(18)
C28 N27 Ni1 O1 -124.1(2)
C29 N27 Ni1 N37 176.57(19)
C26 N27 Ni1 N37 -65.29(18)
C28 N27 Ni1 N37 53.7(2)
C39 N37 Ni1 N30 -85.8(2)
C36 N37 Ni1 N30 30.01(17)
C38 N37 Ni1 N30 148.54(19)
C39 N37 Ni1 N20 11.4(2)
C36 N37 Ni1 N20 127.20(19)
C38 N37 Ni1 N20 -114.27(19)
C39 N37 Ni1 N10 -177.5(2)
C36 N37 Ni1 N10 -61.70(18)
C38 N37 Ni1 N10 56.83(19)
C39 N37 Ni1 N27 92.7(2)
C36 N37 Ni1 N27 -151.45(18)
C38 N37 Ni1 N27 -32.93(19)
C39 N37 Ni1 O1 -97.7(4)
C36 N37 Ni1 O1 18.1(5)
C38 N37 Ni1 O1 136.6(4)

loop_
_restr_distance_atom_site_label_1
_restr_distance_atom_site_label_2
_restr_distance_target
_restr_distance_target_weight_param
_restr_distance_diff
_restr_distance_details
O1 H1A 0.84 0.02 0.01(2) 'SHELXL DFIX'
O1 H1B 0.84 0.02 0.01(2) 'SHELXL DFIX'
H1A H1B 1.33 0.04 0.01(3) 'SHELXL DANG'

loop_
_restr_equal_distance_class_class_id
_restr_equal_distance_class_target_weight_param
_restr_equal_distance_class_average
_restr_equal_distance_class_esd
_restr_equal_distance_class_diff_max
_restr_equal_distance_class_details
1 0.02 1.427 0.007 0.158 'refined bonding Cl-O distance'
2 0.04 2.33 0.01 0.072 'refined non-bonding O-O distance'

loop_
_restr_equal_distance_atom_site_label_1
_restr_equal_distance_atom_site_label_2
_restr_equal_distance_class_id
Cl2 O6 1
Cl2 O7A 1
Cl2 O8A 1
Cl2 O9A 1
Cl2 O7B 1
Cl2 O8B 1
Cl2 O9B 1
O6 O7A 2
O6 O8A 2
O6 O9A 2
O7A O8A 2
O7A O9A 2
O8A O9A 2
O6 O7B 2
O6 O8B 2
O6 O9B 2
O7B O8B 2
O7B O9B 2
O8B O9B 2

loop_
_restr_u_iso_atom_site_label
_restr_u_iso_weight_param
O7A 0.01
O8A 0.01
O9A 0.01
O7B 0.01
O8B 0.01
O9B 0.01

loop_
_restr_parameter_class_class_id
_restr_parameter_class_parameter_type
_restr_parameter_class_target
_restr_parameter_class_target_weight_param
_restr_parameter_class_details
1 occupancy 1 0 'total s.o.f. of 1'
2 occupancy 1 0 'total s.o.f. of 1'
3 occupancy 1 0 'total s.o.f. of 1'

loop_
_restr_parameter_id
_restr_parameter_class_id
_restr_parameter_atom_site_label
_restr_parameter_atom_coefficient
1 1 O7A 1
2 1 O7B 1
3 2 O8A 1
4 2 O8B 1
5 3 O9A 1
6 3 O9B 1
